data_4336966
loop_
_publ_author_name
'Rakesh Kumar Gupta'
'Gunjan Sharma'
'Rampal Pandey'
'Amit Kumar'
'Biplob Koch'
'Pei-Zhou Li'
'Qiang Xu'
'Daya Shankar Pandey'

_publ_section_title
;
 DNA/Protein Binding, Molecular Docking, and in Vitro Anticancer Activity
 of Some Thioether-Dipyrrinato Complexes
;
_journal_name_full 'Inorganic Chemistry'
_journal_page_first 13984
_journal_page_last 13996
_journal_paper_doi 10.1021/ic401662d
_journal_volume 52
_journal_year 2013
_chemical_formula_moiety 'C27 H30 Cl3 N2 Rh S'
_chemical_formula_sum 'C27 H30 Cl3 N2 Rh S'
_chemical_formula_weight 623.85
_space_group_IT_number 14
_symmetry_cell_setting monoclinic
_symmetry_Int_Tables_number 14
_symmetry_space_group_name_Hall '-P 2ybc'
_symmetry_space_group_name_H-M 'P 1 21/c 1'
_atom_sites_solution_hydrogens geom
_atom_sites_solution_primary direct
_atom_sites_solution_secondary difmap
_audit_creation_method SHELXL-97
_cell_angle_alpha 90.00
_cell_angle_beta 101.92(3)
_cell_angle_gamma 90.00
_cell_formula_units_Z 4
_cell_length_a 8.9750(18)
_cell_length_b 22.519(5)
_cell_length_c 14.075(3)
_cell_measurement_reflns_used 6372
_cell_measurement_temperature 153(2)
_cell_measurement_theta_max 27.430
_cell_measurement_theta_min .995
_cell_volume 2783.3(11)
_computing_structure_refinement 'SHELXL-97 (Sheldrick, 1997)'
_computing_structure_solution 'SHELXS-97 (Sheldrick, 1990)'
_diffrn_ambient_temperature 153(2)
_diffrn_measured_fraction_theta_full 0.995
_diffrn_measured_fraction_theta_max 0.995
_diffrn_radiation_monochromator graphite
_diffrn_radiation_type MoK\a
_diffrn_radiation_wavelength 0.71073
_diffrn_reflns_av_R_equivalents 0.0640
_diffrn_reflns_av_sigmaI/netI 0.0538
_diffrn_reflns_limit_h_max 11
_diffrn_reflns_limit_h_min -11
_diffrn_reflns_limit_k_max 28
_diffrn_reflns_limit_k_min -29
_diffrn_reflns_limit_l_max 18
_diffrn_reflns_limit_l_min -18
_diffrn_reflns_number 25905
_diffrn_reflns_theta_full 27.43
_diffrn_reflns_theta_max 27.43
_diffrn_reflns_theta_min 3.07
_diffrn_source 'fine-focus sealed tube'
_exptl_absorpt_coefficient_mu 0.995
_exptl_absorpt_correction_type none
_exptl_crystal_colour Red
_exptl_crystal_density_diffrn 1.489
_exptl_crystal_description Block
_exptl_crystal_F_000 1272
_exptl_crystal_size_max 0.24
_exptl_crystal_size_mid 0.23
_exptl_crystal_size_min 0.22
_refine_diff_density_max 0.716
_refine_diff_density_min -1.257
_refine_diff_density_rms 0.113
_refine_ls_extinction_method none
_refine_ls_goodness_of_fit_ref 1.018
_refine_ls_hydrogen_treatment mixed
_refine_ls_matrix_type full
_refine_ls_number_parameters 313
_refine_ls_number_reflns 6341
_refine_ls_number_restraints 0
_refine_ls_restrained_S_all 1.018
_refine_ls_R_factor_all 0.0991
_refine_ls_R_factor_gt 0.0668
_refine_ls_shift/su_max 0.045
_refine_ls_shift/su_mean 0.021
_refine_ls_structure_factor_coef Fsqd
_refine_ls_weighting_details 'calc w=1/[\s^2^(Fo^2^)+(0.0568P)^2^+10.3159P] where P=(Fo^2^+2Fc^2^)/3'
_refine_ls_weighting_scheme calc
_refine_ls_wR_factor_gt 0.1543
_refine_ls_wR_factor_ref 0.1723
_reflns_number_gt 4179
_reflns_number_total 6372
_reflns_threshold_expression >2sigma(I)
_cod_data_source_file ic401662d_si_002.cif
_cod_data_source_block dsr19
_cod_original_cell_volume 2783.3(10)
_cod_original_sg_symbol_H-M 'P 21/c'
_cod_database_code 4336966

loop_
_symmetry_equiv_pos_as_xyz
'x, y, z'
'-x, y+1/2, -z+1/2'
'-x, -y, -z'
'x, -y-1/2, z-1/2'

loop_
_atom_site_label
_atom_site_type_symbol
_atom_site_fract_x
_atom_site_fract_y
_atom_site_fract_z
_atom_site_U_iso_or_equiv
_atom_site_adp_type
_atom_site_occupancy
_atom_site_symmetry_multiplicity
_atom_site_calc_flag
_atom_site_refinement_flags
Rh1 Rh 0.48789(5) 0.73802(2) 0.50351(3) 0.04740(16) Uani 1 1 d .
C2 C 0.3099(9) 0.7219(4) 0.3774(5) 0.074(2) Uani 1 1 d .
C1 C 0.4462(9) 0.6928(3) 0.3676(4) 0.0670(19) Uani 1 1 d .
C4 C 0.4961(10) 0.7929(3) 0.3786(4) 0.074(2) Uani 1 1 d .
C5 C 0.5579(8) 0.7363(4) 0.3659(4) 0.0619(17) Uani 1 1 d .
C3 C 0.3399(10) 0.7829(4) 0.3830(4) 0.080(3) Uani 1 1 d .
C10 C 0.7196(10) 0.7256(5) 0.3524(6) 0.102(3) Uani 1 1 d .
H10A H 0.7543 0.6876 0.3791 0.153 Uiso 1 1 calc R
H10B H 0.7853 0.7562 0.3853 0.153 Uiso 1 1 calc R
H10C H 0.7214 0.7264 0.2845 0.153 Uiso 1 1 calc R
C7 C 0.1578(11) 0.6925(7) 0.3724(8) 0.143(5) Uani 1 1 d .
H7A H 0.0966 0.7165 0.4058 0.215 Uiso 1 1 calc R
H7B H 0.1726 0.6541 0.4025 0.215 Uiso 1 1 calc R
H7C H 0.1070 0.6881 0.3057 0.215 Uiso 1 1 calc R
C8 C 0.2254(14) 0.8310(6) 0.3921(7) 0.154(6) Uani 1 1 d .
H8A H 0.1912 0.8498 0.3302 0.230 Uiso 1 1 calc R
H8B H 0.2724 0.8600 0.4387 0.230 Uiso 1 1 calc R
H8C H 0.1399 0.8136 0.4130 0.230 Uiso 1 1 calc R
C6 C 0.4669(13) 0.6268(4) 0.3554(6) 0.103(3) Uani 1 1 d .
H6A H 0.4312 0.6161 0.2885 0.155 Uiso 1 1 calc R
H6B H 0.4097 0.6055 0.3949 0.155 Uiso 1 1 calc R
H6C H 0.5728 0.6169 0.3750 0.155 Uiso 1 1 calc R
C9 C 0.5794(16) 0.8523(4) 0.3788(7) 0.132(5) Uani 1 1 d .
H9A H 0.6873 0.8458 0.3952 0.199 Uiso 1 1 calc R
H9B H 0.5503 0.8784 0.4258 0.199 Uiso 1 1 calc R
H9C H 0.5526 0.8701 0.3155 0.199 Uiso 1 1 calc R
C15 C 0.7197(6) 0.6278(3) 0.6227(4) 0.0452(12) Uani 1 1 d .
C17 C 0.9479(7) 0.6961(3) 0.6325(4) 0.0549(15) Uani 1 1 d .
H17 H 1.0272 0.6694 0.6521 0.066 Uiso 1 1 calc R
C14 C 0.5627(6) 0.6187(3) 0.6118(4) 0.0471(13) Uani 1 1 d .
C16 C 0.7896(6) 0.6824(3) 0.6115(4) 0.0442(12) Uani 1 1 d .
C18 C 0.9620(8) 0.7557(3) 0.6185(5) 0.0651(18) Uani 1 1 d .
H18 H 1.0523 0.7772 0.6276 0.078 Uiso 1 1 calc R
C19 C 0.8150(8) 0.7780(3) 0.5880(5) 0.0588(16) Uani 1 1 d .
H19 H 0.7925 0.8177 0.5728 0.071 Uiso 1 1 calc R
C13 C 0.4874(8) 0.5673(3) 0.6380(5) 0.0602(16) Uani 1 1 d .
H13 H 0.5320 0.5309 0.6578 0.072 Uiso 1 1 calc R
C11 C 0.3222(7) 0.6408(4) 0.5945(5) 0.069(2) Uani 1 1 d .
H11 H 0.2308 0.6616 0.5809 0.083 Uiso 1 1 calc R
C12 C 0.3368(8) 0.5819(4) 0.6282(5) 0.075(2) Uani 1 1 d .
H12 H 0.2596 0.5577 0.6412 0.089 Uiso 1 1 calc R
N2 N 0.7102(5) 0.7350(2) 0.5832(3) 0.0473(11) Uani 1 1 d .
N1 N 0.4568(5) 0.6632(2) 0.5843(3) 0.0499(12) Uani 1 1 d .
C20 C 0.8235(6) 0.5755(3) 0.6524(4) 0.0481(13) Uani 1 1 d .
C25 C 0.9188(7) 0.5736(3) 0.7425(5) 0.0577(15) Uani 1 1 d .
H25 H 0.9156 0.6040 0.7868 0.069 Uiso 1 1 calc R
C24 C 1.0198(8) 0.5267(3) 0.7678(5) 0.0658(18) Uani 1 1 d .
H24 H 1.0834 0.5257 0.8290 0.079 Uiso 1 1 calc R
C21 C 0.8302(8) 0.5297(3) 0.5879(5) 0.0646(17) Uani 1 1 d .
H21 H 0.7664 0.5303 0.5268 0.077 Uiso 1 1 calc R
C23 C 1.0258(8) 0.4814(3) 0.7020(6) 0.0636(17) Uani 1 1 d .
C22 C 0.9304(9) 0.4829(3) 0.6133(6) 0.074(2) Uani 1 1 d .
H22 H 0.9327 0.4523 0.5693 0.088 Uiso 1 1 calc R
C26 C 1.2911(11) 0.4417(5) 0.8276(8) 0.107(3) Uani 1 1 d .
H26A H 1.3346 0.4789 0.8138 0.160 Uiso 1 1 calc R
H26B H 1.3695 0.4121 0.8407 0.160 Uiso 1 1 calc R
H26C H 1.2458 0.4462 0.8833 0.160 Uiso 1 1 calc R
S1 S 1.1516(3) 0.41999(11) 0.7273(2) 0.1015(8) Uani 1 1 d .
Cl1 Cl 0.4153(2) 0.80189(9) 0.62312(12) 0.0754(5) Uani 1 1 d .
Cl2 Cl 0.9829(5) 0.4211(2) 0.9740(3) 0.1611(14) Uani 1 1 d .
Cl3 Cl 0.7004(7) 0.4825(3) 0.9111(6) 0.249(3) Uani 1 1 d .
C27 C 0.8179(15) 0.4246(6) 0.8876(11) 0.147(5) Uani 1 1 d .
H27A H 0.7637 0.3872 0.8861 0.176 Uiso 1 1 calc R
H27B H 0.8426 0.4306 0.8243 0.176 Uiso 1 1 calc R

loop_
_atom_site_aniso_label
_atom_site_aniso_U_11
_atom_site_aniso_U_22
_atom_site_aniso_U_33
_atom_site_aniso_U_23
_atom_site_aniso_U_13
_atom_site_aniso_U_12
Rh1 0.0494(3) 0.0617(3) 0.0306(2) 0.0024(2) 0.00709(16) 0.0074(2)
C2 0.074(5) 0.111(7) 0.030(3) 0.006(3) -0.005(3) -0.005(4)
C1 0.090(5) 0.080(5) 0.028(3) -0.002(3) 0.003(3) -0.006(4)
C4 0.117(6) 0.072(5) 0.029(3) 0.015(3) 0.007(3) 0.008(4)
C5 0.069(4) 0.093(5) 0.025(3) -0.001(3) 0.013(3) 0.004(4)
C3 0.097(6) 0.113(7) 0.025(3) 0.007(3) -0.002(3) 0.051(5)
C10 0.088(6) 0.167(10) 0.059(5) -0.002(5) 0.035(4) 0.020(6)
C7 0.082(6) 0.247(15) 0.084(7) 0.024(8) -0.020(5) -0.043(8)
C8 0.178(11) 0.199(13) 0.071(7) 0.018(7) -0.002(7) 0.133(11)
C6 0.169(10) 0.080(6) 0.058(5) -0.018(4) 0.017(6) -0.006(6)
C9 0.239(14) 0.075(6) 0.072(6) 0.023(5) 0.007(7) -0.037(7)
C15 0.047(3) 0.054(3) 0.034(3) 0.001(2) 0.008(2) 0.003(3)
C17 0.043(3) 0.069(4) 0.053(4) 0.005(3) 0.010(3) -0.002(3)
C14 0.047(3) 0.055(3) 0.038(3) 0.000(2) 0.006(2) -0.008(3)
C16 0.041(3) 0.052(3) 0.040(3) -0.001(2) 0.009(2) 0.000(2)
C18 0.057(4) 0.078(5) 0.058(4) 0.004(3) 0.008(3) -0.018(3)
C19 0.068(4) 0.059(4) 0.047(4) 0.000(3) 0.009(3) -0.011(3)
C13 0.066(4) 0.067(4) 0.047(4) 0.001(3) 0.013(3) -0.020(3)
C11 0.046(3) 0.103(6) 0.062(4) 0.015(4) 0.020(3) 0.001(4)
C12 0.055(4) 0.104(6) 0.067(5) 0.009(4) 0.016(3) -0.023(4)
N2 0.051(3) 0.058(3) 0.033(2) 0.002(2) 0.0083(19) -0.004(2)
N1 0.042(2) 0.071(3) 0.038(3) 0.002(2) 0.0106(19) -0.001(2)
C20 0.047(3) 0.050(3) 0.049(3) -0.003(3) 0.011(2) 0.002(3)
C25 0.058(4) 0.058(4) 0.052(4) -0.001(3) 0.002(3) 0.012(3)
C24 0.064(4) 0.067(4) 0.062(5) 0.008(3) 0.003(3) 0.008(3)
C21 0.080(5) 0.062(4) 0.051(4) -0.007(3) 0.011(3) 0.008(4)
C23 0.063(4) 0.056(4) 0.075(5) 0.003(3) 0.020(4) 0.007(3)
C22 0.091(5) 0.063(4) 0.069(5) -0.008(4) 0.020(4) 0.014(4)
C26 0.095(6) 0.110(8) 0.108(8) 0.022(6) 0.004(6) 0.034(6)
S1 0.0974(17) 0.0783(15) 0.126(2) 0.0038(14) 0.0179(15) 0.0381(13)
Cl1 0.0877(12) 0.0928(14) 0.0450(9) -0.0088(8) 0.0119(8) 0.0315(10)
Cl2 0.164(3) 0.175(4) 0.153(4) 0.003(3) 0.053(3) -0.014(3)
Cl3 0.170(4) 0.221(6) 0.330(9) -0.015(5) -0.010(5) 0.001(4)
C27 0.130(10) 0.161(12) 0.142(12) -0.011(10) 0.008(9) -0.029(9)

loop_
_atom_type_symbol
_atom_type_description
_atom_type_scat_dispersion_real
_atom_type_scat_dispersion_imag
_atom_type_scat_source
C C 0.0033 0.0016 'International Tables Vol C Tables 4.2.6.8 and 6.1.1.4'
H H 0.0000 0.0000 'International Tables Vol C Tables 4.2.6.8 and 6.1.1.4'
N N 0.0061 0.0033 'International Tables Vol C Tables 4.2.6.8 and 6.1.1.4'
S S 0.1246 0.1234 'International Tables Vol C Tables 4.2.6.8 and 6.1.1.4'
Rh Rh -1.1178 0.9187 'International Tables Vol C Tables 4.2.6.8 and 6.1.1.4'
Cl Cl 0.1484 0.1585 'International Tables Vol C Tables 4.2.6.8 and 6.1.1.4'

loop_
_geom_angle_atom_site_label_1
_geom_angle_atom_site_label_2
_geom_angle_atom_site_label_3
_geom_angle
N2 Rh1 N1 84.30(18)
N2 Rh1 C1 116.1(3)
N1 Rh1 C1 94.9(2)
N2 Rh1 C2 154.5(3)
N1 Rh1 C2 98.8(3)
C1 Rh1 C2 38.6(3)
N2 Rh1 C5 93.4(2)
N1 Rh1 C5 124.9(2)
C1 Rh1 C5 38.3(3)
C2 Rh1 C5 64.0(3)
N2 Rh1 C3 143.1(3)
N1 Rh1 C3 132.2(3)
C1 Rh1 C3 63.6(3)
C2 Rh1 C3 37.7(3)
C5 Rh1 C3 63.4(3)
N2 Rh1 C4 105.5(3)
N1 Rh1 C4 159.5(2)
C1 Rh1 C4 64.7(3)
C2 Rh1 C4 64.7(3)
C5 Rh1 C4 38.3(3)
C3 Rh1 C4 38.6(3)
N2 Rh1 Cl1 90.60(14)
N1 Rh1 Cl1 90.87(14)
C1 Rh1 Cl1 153.1(2)
C2 Rh1 Cl1 114.5(2)
C5 Rh1 Cl1 144.2(2)
C3 Rh1 Cl1 93.3(2)
C4 Rh1 Cl1 106.7(2)
C3 C2 C1 107.3(7)
C3 C2 C7 126.6(9)
C1 C2 C7 125.8(10)
C3 C2 Rh1 71.7(4)
C1 C2 Rh1 69.6(4)
C7 C2 Rh1 128.5(6)
C2 C1 C5 108.3(7)
C2 C1 C6 126.3(8)
C5 C1 C6 125.3(8)
C2 C1 Rh1 71.8(4)
C5 C1 Rh1 71.9(4)
C6 C1 Rh1 124.6(5)
C5 C4 C3 106.0(7)
C5 C4 C9 125.6(9)
C3 C4 C9 128.2(9)
C5 C4 Rh1 70.6(4)
C3 C4 Rh1 71.1(4)
C9 C4 Rh1 126.6(5)
C4 C5 C1 109.0(7)
C4 C5 C10 124.5(8)
C1 C5 C10 126.5(8)
C4 C5 Rh1 71.1(3)
C1 C5 Rh1 69.9(3)
C10 C5 Rh1 125.2(5)
C2 C3 C4 109.4(7)
C2 C3 C8 125.4(10)
C4 C3 C8 125.2(10)
C2 C3 Rh1 70.6(4)
C4 C3 Rh1 70.3(4)
C8 C3 Rh1 125.6(5)
C5 C10 H10A 109.5
C5 C10 H10B 109.5
H10A C10 H10B 109.5
C5 C10 H10C 109.5
H10A C10 H10C 109.5
H10B C10 H10C 109.5
C2 C7 H7A 109.5
C2 C7 H7B 109.5
H7A C7 H7B 109.5
C2 C7 H7C 109.5
H7A C7 H7C 109.5
H7B C7 H7C 109.5
C3 C8 H8A 109.5
C3 C8 H8B 109.5
H8A C8 H8B 109.5
C3 C8 H8C 109.5
H8A C8 H8C 109.5
H8B C8 H8C 109.5
C1 C6 H6A 109.5
C1 C6 H6B 109.5
H6A C6 H6B 109.5
C1 C6 H6C 109.5
H6A C6 H6C 109.5
H6B C6 H6C 109.5
C4 C9 H9A 109.5
C4 C9 H9B 109.5
H9A C9 H9B 109.5
C4 C9 H9C 109.5
H9A C9 H9C 109.5
H9B C9 H9C 109.5
C14 C15 C16 125.3(5)
C14 C15 C20 117.8(5)
C16 C15 C20 116.8(5)
C18 C17 C16 107.5(6)
C18 C17 H17 126.2
C16 C17 H17 126.2
N1 C14 C15 122.9(5)
N1 C14 C13 109.0(5)
C15 C14 C13 127.6(6)
N2 C16 C15 124.2(5)
N2 C16 C17 107.7(5)
C15 C16 C17 128.0(5)
C17 C18 C19 106.8(6)
C17 C18 H18 126.6
C19 C18 H18 126.6
N2 C19 C18 111.3(6)
N2 C19 H19 124.4
C18 C19 H19 124.4
C12 C13 C14 106.9(6)
C12 C13 H13 126.6
C14 C13 H13 126.5
N1 C11 C12 111.6(6)
N1 C11 H11 124.2
C12 C11 H11 124.2
C13 C12 C11 106.3(6)
C13 C12 H12 126.8
C11 C12 H12 126.8
C19 N2 C16 106.7(5)
C19 N2 Rh1 126.0(4)
C16 N2 Rh1 123.9(4)
C11 N1 C14 106.2(5)
C11 N1 Rh1 126.0(5)
C14 N1 Rh1 125.3(4)
C25 C20 C21 118.6(6)
C25 C20 C15 120.7(5)
C21 C20 C15 120.6(6)
C20 C25 C24 120.5(6)
C20 C25 H25 119.7
C24 C25 H25 119.7
C23 C24 C25 120.1(7)
C23 C24 H24 120.0
C25 C24 H24 119.9
C22 C21 C20 120.8(7)
C22 C21 H21 119.6
C20 C21 H21 119.6
C22 C23 C24 119.3(7)
C22 C23 S1 117.3(6)
C24 C23 S1 123.4(6)
C23 C22 C21 120.6(7)
C23 C22 H22 119.7
C21 C22 H22 119.7
S1 C26 H26A 109.5
S1 C26 H26B 109.5
H26A C26 H26B 109.5
S1 C26 H26C 109.5
H26A C26 H26C 109.5
H26B C26 H26C 109.5
C26 S1 C23 105.3(4)
Cl2 C27 Cl3 111.5(8)
Cl2 C27 H27A 109.3
Cl3 C27 H27A 109.3
Cl2 C27 H27B 109.3
Cl3 C27 H27B 109.3
H27A C27 H27B 108.0

loop_
_geom_bond_atom_site_label_1
_geom_bond_atom_site_label_2
_geom_bond_distance
Rh1 N2 2.078(5)
Rh1 N1 2.083(5)
Rh1 C1 2.131(6)
Rh1 C2 2.159(7)
Rh1 C5 2.157(6)
Rh1 C3 2.174(6)
Rh1 C4 2.163(6)
Rh1 Cl1 2.4041(17)
C2 C3 1.399(12)
C2 C1 1.418(11)
C2 C7 1.506(12)
C1 C5 1.405(10)
C1 C6 1.513(11)
C4 C5 1.416(10)
C4 C3 1.434(12)
C4 C9 1.532(12)
C5 C10 1.521(10)
C3 C8 1.517(11)
C10 H10A 0.9600
C10 H10B 0.9600
C10 H10C 0.9600
C7 H7A 0.9600
C7 H7B 0.9600
C7 H7C 0.9600
C8 H8A 0.9600
C8 H8B 0.9600
C8 H8C 0.9600
C6 H6A 0.9600
C6 H6B 0.9600
C6 H6C 0.9600
C9 H9A 0.9600
C9 H9B 0.9600
C9 H9C 0.9600
C15 C14 1.401(7)
C15 C16 1.404(8)
C15 C20 1.506(8)
C17 C18 1.365(9)
C17 C16 1.424(8)
C17 H17 0.9300
C14 N1 1.381(7)
C14 C13 1.425(8)
C16 N2 1.396(7)
C18 C19 1.394(10)
C18 H18 0.9300
C19 N2 1.343(8)
C19 H19 0.9300
C13 C12 1.370(10)
C13 H13 0.9300
C11 N1 1.344(8)
C11 C12 1.405(11)
C11 H11 0.9300
C12 H12 0.9300
C20 C25 1.376(8)
C20 C21 1.383(8)
C25 C24 1.389(9)
C25 H25 0.9300
C24 C23 1.388(10)
C24 H24 0.9300
C21 C22 1.383(10)
C21 H21 0.9300
C23 C22 1.361(10)
C23 S1 1.773(7)
C22 H22 0.9300
C26 S1 1.752(10)
C26 H26A 0.9600
C26 H26B 0.9600
C26 H26C 0.9600
Cl2 C27 1.713(13)
Cl3 C27 1.751(15)
C27 H27A 0.9700
C27 H27B 0.9700

loop_
_geom_torsion_atom_site_label_1
_geom_torsion_atom_site_label_2
_geom_torsion_atom_site_label_3
_geom_torsion_atom_site_label_4
_geom_torsion
N2 Rh1 C2 C3 -108.9(7)
N1 Rh1 C2 C3 155.9(4)
C1 Rh1 C2 C3 -117.2(6)
C5 Rh1 C2 C3 -79.4(5)
C4 Rh1 C2 C3 -36.7(4)
Cl1 Rh1 C2 C3 60.9(5)
N2 Rh1 C2 C1 8.3(9)
N1 Rh1 C2 C1 -86.9(5)
C5 Rh1 C2 C1 37.8(4)
C3 Rh1 C2 C1 117.2(6)
C4 Rh1 C2 C1 80.5(5)
Cl1 Rh1 C2 C1 178.1(4)
N2 Rh1 C2 C7 128.4(9)
N1 Rh1 C2 C7 33.2(10)
C1 Rh1 C2 C7 120.1(12)
C5 Rh1 C2 C7 157.9(11)
C3 Rh1 C2 C7 -122.7(12)
C4 Rh1 C2 C7 -159.4(11)
Cl1 Rh1 C2 C7 -61.8(11)
C3 C2 C1 C5 -0.8(7)
C7 C2 C1 C5 173.6(7)
Rh1 C2 C1 C5 -63.0(4)
C3 C2 C1 C6 -177.7(6)
C7 C2 C1 C6 -3.3(12)
Rh1 C2 C1 C6 120.1(7)
C3 C2 C1 Rh1 62.2(4)
C7 C2 C1 Rh1 -123.4(8)
N2 Rh1 C1 C2 -176.0(4)
N1 Rh1 C1 C2 97.9(5)
C5 Rh1 C1 C2 -117.1(6)
C3 Rh1 C1 C2 -37.3(5)
C4 Rh1 C1 C2 -80.4(5)
Cl1 Rh1 C1 C2 -3.8(8)
N2 Rh1 C1 C5 -59.0(5)
N1 Rh1 C1 C5 -145.0(4)
C2 Rh1 C1 C5 117.1(6)
C3 Rh1 C1 C5 79.7(5)
C4 Rh1 C1 C5 36.6(4)
Cl1 Rh1 C1 C5 113.3(5)
N2 Rh1 C1 C6 61.9(8)
N1 Rh1 C1 C6 -24.1(8)
C2 Rh1 C1 C6 -122.1(10)
C5 Rh1 C1 C6 120.9(10)
C3 Rh1 C1 C6 -159.4(9)
C4 Rh1 C1 C6 157.5(9)
Cl1 Rh1 C1 C6 -125.9(7)
N2 Rh1 C4 C5 75.3(5)
N1 Rh1 C4 C5 -41.3(10)
C1 Rh1 C4 C5 -36.6(4)
C2 Rh1 C4 C5 -79.5(5)
C3 Rh1 C4 C5 -115.4(7)
Cl1 Rh1 C4 C5 170.8(4)
N2 Rh1 C4 C3 -169.3(4)
N1 Rh1 C4 C3 74.0(9)
C1 Rh1 C4 C3 78.8(5)
C2 Rh1 C4 C3 35.8(5)
C5 Rh1 C4 C3 115.4(7)
Cl1 Rh1 C4 C3 -73.9(5)
N2 Rh1 C4 C9 -45.2(9)
N1 Rh1 C4 C9 -161.9(8)
C1 Rh1 C4 C9 -157.2(10)
C2 Rh1 C4 C9 159.9(10)
C5 Rh1 C4 C9 -120.5(11)
C3 Rh1 C4 C9 124.1(11)
Cl1 Rh1 C4 C9 50.2(9)
C3 C4 C5 C1 -3.0(7)
C9 C4 C5 C1 -178.5(7)
Rh1 C4 C5 C1 59.8(4)
C3 C4 C5 C10 176.9(6)
C9 C4 C5 C10 1.4(11)
Rh1 C4 C5 C10 -120.3(7)
C3 C4 C5 Rh1 -62.8(4)
C9 C4 C5 Rh1 121.7(7)
C2 C1 C5 C4 2.4(7)
C6 C1 C5 C4 179.3(6)
Rh1 C1 C5 C4 -60.6(4)
C2 C1 C5 C10 -177.5(6)
C6 C1 C5 C10 -0.5(11)
Rh1 C1 C5 C10 119.5(7)
C2 C1 C5 Rh1 63.0(4)
C6 C1 C5 Rh1 -120.1(7)
N2 Rh1 C5 C4 -111.0(5)
N1 Rh1 C5 C4 163.6(4)
C1 Rh1 C5 C4 119.5(7)
C2 Rh1 C5 C4 81.3(5)
C3 Rh1 C5 C4 39.1(5)
Cl1 Rh1 C5 C4 -15.2(6)
N2 Rh1 C5 C1 129.6(4)
N1 Rh1 C5 C1 44.2(5)
C2 Rh1 C5 C1 -38.2(5)
C3 Rh1 C5 C1 -80.4(5)
C4 Rh1 C5 C1 -119.5(7)
Cl1 Rh1 C5 C1 -134.7(4)
N2 Rh1 C5 C10 8.5(8)
N1 Rh1 C5 C10 -76.9(8)
C1 Rh1 C5 C10 -121.1(9)
C2 Rh1 C5 C10 -159.2(9)
C3 Rh1 C5 C10 158.6(9)
C4 Rh1 C5 C10 119.5(9)
Cl1 Rh1 C5 C10 104.2(7)
C1 C2 C3 C4 -1.0(7)
C7 C2 C3 C4 -175.4(7)
Rh1 C2 C3 C4 59.8(4)
C1 C2 C3 C8 178.8(7)
C7 C2 C3 C8 4.4(12)
Rh1 C2 C3 C8 -120.4(7)
C1 C2 C3 Rh1 -60.8(4)
C7 C2 C3 Rh1 124.8(8)
C5 C4 C3 C2 2.5(7)
C9 C4 C3 C2 177.8(7)
Rh1 C4 C3 C2 -60.0(5)
C5 C4 C3 C8 -177.3(7)
C9 C4 C3 C8 -2.0(12)
Rh1 C4 C3 C8 120.2(7)
C5 C4 C3 Rh1 62.4(4)
C9 C4 C3 Rh1 -122.2(8)
N2 Rh1 C3 C2 137.3(5)
N1 Rh1 C3 C2 -33.0(6)
C1 Rh1 C3 C2 38.3(4)
C5 Rh1 C3 C2 81.2(5)
C4 Rh1 C3 C2 120.0(6)
Cl1 Rh1 C3 C2 -127.2(4)
N2 Rh1 C3 C4 17.3(7)
N1 Rh1 C3 C4 -153.0(4)
C1 Rh1 C3 C4 -81.7(5)
C2 Rh1 C3 C4 -120.0(6)
C5 Rh1 C3 C4 -38.8(4)
Cl1 Rh1 C3 C4 112.8(4)
N2 Rh1 C3 C8 -102.4(10)
N1 Rh1 C3 C8 87.3(11)
C1 Rh1 C3 C8 158.5(12)
C2 Rh1 C3 C8 120.3(12)
C5 Rh1 C3 C8 -158.5(12)
C4 Rh1 C3 C8 -119.8(13)
Cl1 Rh1 C3 C8 -7.0(10)
C16 C15 C14 N1 2.7(9)
C20 C15 C14 N1 -179.6(5)
C16 C15 C14 C13 -168.4(6)
C20 C15 C14 C13 9.3(9)
C14 C15 C16 N2 -3.1(9)
C20 C15 C16 N2 179.1(5)
C14 C15 C16 C17 172.0(6)
C20 C15 C16 C17 -5.7(9)
C18 C17 C16 N2 1.0(7)
C18 C17 C16 C15 -174.8(6)
C16 C17 C18 C19 -0.9(7)
C17 C18 C19 N2 0.5(8)
N1 C14 C13 C12 -1.4(7)
C15 C14 C13 C12 170.7(6)
C14 C13 C12 C11 1.3(8)
N1 C11 C12 C13 -0.8(9)
C18 C19 N2 C16 0.1(7)
C18 C19 N2 Rh1 -159.6(5)
C15 C16 N2 C19 175.3(5)
C17 C16 N2 C19 -0.6(6)
C15 C16 N2 Rh1 -24.5(7)
C17 C16 N2 Rh1 159.5(4)
N1 Rh1 N2 C19 -167.6(5)
C1 Rh1 N2 C19 99.7(5)
C2 Rh1 N2 C19 93.9(8)
C5 Rh1 N2 C19 67.6(5)
C3 Rh1 N2 C19 19.6(7)
C4 Rh1 N2 C19 30.7(6)
Cl1 Rh1 N2 C19 -76.8(5)
N1 Rh1 N2 C16 36.0(4)
C1 Rh1 N2 C16 -56.7(5)
C2 Rh1 N2 C16 -62.4(8)
C5 Rh1 N2 C16 -88.8(5)
C3 Rh1 N2 C16 -136.8(5)
C4 Rh1 N2 C16 -125.7(4)
Cl1 Rh1 N2 C16 126.8(4)
C12 C11 N1 C14 -0.1(8)
C12 C11 N1 Rh1 162.4(5)
C15 C14 N1 C11 -171.7(6)
C13 C14 N1 C11 0.9(7)
C15 C14 N1 Rh1 25.6(8)
C13 C14 N1 Rh1 -161.8(4)
N2 Rh1 N1 C11 163.4(6)
C1 Rh1 N1 C11 -80.8(6)
C2 Rh1 N1 C11 -42.1(6)
C5 Rh1 N1 C11 -106.4(6)
C3 Rh1 N1 C11 -22.4(7)
C4 Rh1 N1 C11 -76.5(10)
Cl1 Rh1 N1 C11 72.9(6)
N2 Rh1 N1 C14 -37.2(5)
C1 Rh1 N1 C14 78.6(5)
C2 Rh1 N1 C14 117.3(5)
C5 Rh1 N1 C14 52.9(5)
C3 Rh1 N1 C14 136.9(5)
C4 Rh1 N1 C14 82.8(9)
Cl1 Rh1 N1 C14 -127.8(5)
C14 C15 C20 C25 -111.5(7)
C16 C15 C20 C25 66.4(8)
C14 C15 C20 C21 71.6(8)
C16 C15 C20 C21 -110.5(7)
C21 C20 C25 C24 0.2(10)
C15 C20 C25 C24 -176.8(6)
C20 C25 C24 C23 0.3(11)
C25 C20 C21 C22 0.0(10)
C15 C20 C21 C22 177.0(6)
C25 C24 C23 C22 -1.0(11)
C25 C24 C23 S1 179.6(5)
C24 C23 C22 C21 1.1(12)
S1 C23 C22 C21 -179.4(6)
C20 C21 C22 C23 -0.7(12)
C22 C23 S1 C26 163.2(7)
C24 C23 S1 C26 -17.4(8)
